data_4322755
loop_
_publ_author_name
'Michael Ruf'
'Andrew M. Lawrence'
'Bruce C. Noll'
'Cortlandt G. Pierpont'

_publ_section_title
;
 Silicon and Zinc Coordination to Peripheral Catechol Sites of
 (2,3,9,10,16,17,23,24-Octahydroxyphthalocyaninato)nickel(II).
 Phthalocyanine Coordination Chemistry at the Edge
;
_journal_name_full 'Inorganic Chemistry'
_journal_page_first 1992
_journal_page_last 1999
_journal_paper_doi 10.1021/ic980036g
_journal_volume 37
_journal_year 1998
_chemical_formula_sum 'C41 H65 Cl3 N4 Ni0.5 O4 Si4'
_chemical_formula_weight 926.03
_chemical_name_common NiPc(OsiMe~2~t-Bu)~8~^.^2CHCl~3~
_chemical_name_systematic
; 
 ? 
;
_space_group_IT_number 14
_symmetry_cell_setting monoclinic
_symmetry_space_group_name_Hall '-P 2ybc'
_symmetry_space_group_name_H-M 'P 1 21/c 1'
_atom_sites_solution_hydrogens geom
_atom_sites_solution_primary direct
_atom_sites_solution_secondary difmap
_audit_creation_method SHELXL
_cell_angle_alpha 90.00
_cell_angle_beta 100.7990(10)
_cell_angle_gamma 90.00
_cell_formula_units_Z 4
_cell_length_a 14.4045(2)
_cell_length_b 23.1604(3)
_cell_length_c 15.4997(2)
_cell_measurement_reflns_used 8192
_cell_measurement_temperature 141(2)
_cell_measurement_theta_max 25.00
_cell_measurement_theta_min 1.44
_cell_volume 5079.34(12)
_computing_cell_refinement 'Siemens SAINT'
_computing_data_collection 'Siemens SMART'
_computing_data_reduction 'Siemens SAINT'
_computing_molecular_graphics 'Siemens SHELXTL'
_computing_publication_material 'Siemens SHELXTL'
_computing_structure_refinement 'Siemens SHELXTL'
_computing_structure_solution 'Siemens SHELXTL'
_diffrn_ambient_temperature 141(2)
_diffrn_measurement_device 'Siemens PLATFORM'
_diffrn_measurement_method '\w scans'
_diffrn_radiation_monochromator graphite
_diffrn_radiation_source 'sealed tube'
_diffrn_radiation_type MoK\a
_diffrn_radiation_wavelength 0.71073
_diffrn_reflns_av_R_equivalents 0.0263
_diffrn_reflns_av_sigmaI/netI 0.0307
_diffrn_reflns_limit_h_max 19
_diffrn_reflns_limit_h_min -12
_diffrn_reflns_limit_k_max 30
_diffrn_reflns_limit_k_min -26
_diffrn_reflns_limit_l_max 20
_diffrn_reflns_limit_l_min -20
_diffrn_reflns_number 26995
_diffrn_reflns_theta_max 25.00
_diffrn_reflns_theta_min 1.44
_diffrn_standards_decay_% 0
_diffrn_standards_interval_count 'measured on completion'
_diffrn_standards_number 50
_exptl_absorpt_coefficient_mu 0.495
_exptl_absorpt_correction_T_max 0.95
_exptl_absorpt_correction_T_min 0.73
_exptl_absorpt_correction_type multi-scan
_exptl_crystal_colour 'dark green'
_exptl_crystal_density_diffrn 1.211
_exptl_crystal_description Plate
_exptl_crystal_F_000 1968
_exptl_crystal_size_max 0.53
_exptl_crystal_size_mid 0.53
_exptl_crystal_size_min 0.13
_refine_diff_density_max 0.974
_refine_diff_density_min -0.647
_refine_diff_density_rms 0.066
_refine_ls_extinction_method none
_refine_ls_goodness_of_fit_all 1.062
_refine_ls_goodness_of_fit_obs 1.074
_refine_ls_hydrogen_treatment 'riding, w/riding isotropic U'
_refine_ls_matrix_type full
_refine_ls_number_parameters 511
_refine_ls_number_reflns 8886
_refine_ls_number_restraints 0
_refine_ls_restrained_S_all 1.096
_refine_ls_restrained_S_obs 1.074
_refine_ls_R_factor_all 0.0583
_refine_ls_R_factor_obs 0.0455
_refine_ls_shift/esd_max -0.005
_refine_ls_shift/esd_mean 0.000
_refine_ls_structure_factor_coef Fsqd
_refine_ls_weighting_details 'w=1/[\s^2^(Fo^2^)+(0.0463P)^2^+7.5439P] where P=(Fo^2^+2Fc^2^)/3'
_refine_ls_weighting_scheme calc
_refine_ls_wR_factor_all 0.1215
_refine_ls_wR_factor_obs 0.1086
_reflns_number_observed 7482
_reflns_number_total 8920
_reflns_observed_criterion >2sigma(I)
_cod_data_source_file ic980036g_1.cif
_cod_data_source_block bc115
_cod_depositor_comments
;
The following automatic conversions were performed:

'_refine_ls_weighting_scheme' value 'calc
w=1/[\s^2^(Fo^2^)+(0.0463P)^2^+7.5439P] where P=(Fo^2^+2Fc^2^)/3' was
changed to 'calc'. New tag '_refine_ls_weighting_details' was
created. The value of the new tag was set to
'w=1/[\s^2^(Fo^2^)+(0.0463P)^2^+7.5439P] where P=(Fo^2^+2Fc^2^)/3'.

Automatic conversion script
Id: cif_fix_values 3143 2015-03-26 13:38:13Z robertas 
;
_cod_original_formula_sum 'C41 H65 Cl3 N4 Ni0.50 O4 Si4'
_cod_database_code 4322755

loop_
_symmetry_equiv_pos_as_xyz
'x, y, z'
'-x, y+1/2, -z+1/2'
'-x, -y, -z'
'x, -y-1/2, z-1/2'

loop_
_atom_site_aniso_label
_atom_site_aniso_U_11
_atom_site_aniso_U_22
_atom_site_aniso_U_33
_atom_site_aniso_U_23
_atom_site_aniso_U_13
_atom_site_aniso_U_12
Ni 0.0163(2) 0.0106(2) 0.0199(2) 0.0014(2) 0.0070(2) 0.0006(2)
N1 0.0179(11) 0.0142(10) 0.0199(10) 0.0006(8) 0.0060(8) -0.0008(8)
N2 0.0184(11) 0.0143(10) 0.0240(11) 0.0005(8) 0.0063(9) 0.0005(8)
N3 0.0170(10) 0.0131(10) 0.0206(10) 0.0013(8) 0.0048(8) 0.0008(8)
N4 0.0192(11) 0.0148(10) 0.0246(11) 0.0005(8) 0.0070(9) 0.0002(8)
O1 0.0292(10) 0.0118(8) 0.0292(10) 0.0027(7) 0.0066(8) -0.0025(7)
O2 0.0289(10) 0.0142(9) 0.0327(10) 0.0026(7) 0.0104(8) 0.0043(7)
O3 0.0243(10) 0.0310(10) 0.0330(10) 0.0043(8) 0.0163(8) 0.0046(8)
O4 0.0204(9) 0.0258(10) 0.0316(10) 0.0025(8) 0.0100(8) -0.0043(8)
Si1 0.0254(4) 0.0135(3) 0.0276(4) 0.0022(3) 0.0063(3) -0.0007(3)
Si2 0.0251(4) 0.0164(3) 0.0351(4) 0.0032(3) 0.0123(3) 0.0052(3)
Si3 0.0223(4) 0.0299(4) 0.0319(4) -0.0079(3) 0.0086(3) 0.0039(3)
Si4 0.0251(4) 0.0421(5) 0.0310(4) 0.0093(4) 0.0082(3) -0.0052(4)
C1 0.0207(13) 0.0156(12) 0.0178(12) 0.0027(9) 0.0042(10) -0.0005(10)
C2 0.0213(13) 0.0146(12) 0.0211(12) 0.0007(10) 0.0055(10) 0.0010(10)
C3 0.0241(13) 0.0174(12) 0.0241(13) -0.0005(10) 0.0081(11) -0.0034(10)
C4 0.0255(13) 0.0130(12) 0.0232(13) 0.0006(10) 0.0048(11) -0.0029(10)
C5 0.0243(14) 0.0139(12) 0.0255(13) -0.0001(10) 0.0045(11) 0.0038(10)
C6 0.0224(13) 0.0184(12) 0.0268(13) 0.0012(10) 0.0082(11) 0.0007(10)
C7 0.0215(13) 0.0136(12) 0.0217(13) 0.0011(9) 0.0046(10) 0.0009(10)
C8 0.0187(12) 0.0142(12) 0.0213(12) -0.0005(10) 0.0044(10) 0.0008(10)
C9 0.0173(12) 0.0163(12) 0.0221(12) 0.0014(10) 0.0050(10) 0.0010(10)
C10 0.0170(12) 0.0185(12) 0.0247(13) 0.0015(10) 0.0053(10) 0.0005(10)
C11 0.0205(13) 0.0178(12) 0.0288(14) 0.0018(10) 0.0077(11) 0.0017(10)
C12 0.0166(12) 0.0264(13) 0.0259(13) 0.0012(11) 0.0075(10) 0.0035(11)
C13 0.0170(12) 0.0230(13) 0.0237(13) 0.0042(10) 0.0056(10) -0.0026(10)
C14 0.0212(13) 0.0162(12) 0.0284(13) 0.0020(10) 0.0078(11) -0.0011(10)
C15 0.0169(12) 0.0184(12) 0.0243(13) 0.0011(10) 0.0063(10) 0.0011(10)
C16 0.0180(12) 0.0155(12) 0.0214(12) 0.0014(10) 0.0055(10) -0.0001(10)
C17 0.059(2) 0.0200(14) 0.046(2) 0.0071(13) 0.024(2) 0.0081(14)
C18 0.032(2) 0.031(2) 0.043(2) 0.0081(13) -0.0027(13) -0.0059(13)
C19 0.0282(15) 0.0257(14) 0.0272(14) 0.0035(11) 0.0071(12) -0.0032(12)
C20 0.042(2) 0.035(2) 0.0267(15) 0.0052(12) 0.0056(13) -0.0091(14)
C21 0.071(3) 0.034(2) 0.076(3) 0.008(2) 0.050(2) 0.009(2)
C22 0.031(2) 0.076(3) 0.046(2) 0.024(2) -0.002(2) -0.017(2)
C23 0.035(2) 0.028(2) 0.050(2) 0.0062(14) 0.0133(14) 0.0136(13)
C24 0.034(2) 0.028(2) 0.056(2) 0.0068(14) 0.0235(15) 0.0032(13)
C25 0.038(2) 0.0212(13) 0.0305(15) 0.0010(11) 0.0097(13) 0.0056(12)
C26 0.039(2) 0.029(2) 0.042(2) 0.0032(13) -0.0003(14) 0.0031(13)
C27 0.039(2) 0.0261(15) 0.043(2) -0.0013(13) 0.0074(14) -0.0060(13)
C28 0.061(2) 0.041(2) 0.037(2) -0.0064(15) 0.016(2) 0.004(2)
C29 0.038(2) 0.028(2) 0.085(3) -0.014(2) 0.017(2) 0.0041(14)
C30 0.036(2) 0.089(3) 0.038(2) -0.018(2) 0.0096(15) 0.017(2)
C31 0.0250(15) 0.040(2) 0.038(2) -0.0086(13) 0.0069(13) 0.0008(13)
C32 0.045(2) 0.061(2) 0.067(2) -0.017(2) 0.021(2) -0.021(2)
C33 0.041(2) 0.056(2) 0.034(2) -0.014(2) 0.0040(14) 0.004(2)
C34 0.038(2) 0.073(3) 0.055(2) -0.015(2) -0.002(2) 0.023(2)
C35 0.038(2) 0.147(5) 0.053(2) 0.035(3) 0.023(2) -0.003(3)
C36 0.073(3) 0.049(2) 0.038(2) -0.003(2) -0.008(2) 0.006(2)
C37 0.047(2) 0.034(2) 0.051(2) 0.016(2) -0.007(2) -0.0086(15)
C38 0.061(3) 0.078(3) 0.089(3) 0.053(3) 0.001(2) -0.014(2)
C39 0.043(2) 0.054(2) 0.059(2) 0.014(2) 0.002(2) 0.012(2)
C40 0.092(4) 0.028(2) 0.102(4) 0.005(2) -0.024(3) -0.002(2)
C1S 0.035(2) 0.047(2) 0.040(2) 0.0028(15) 0.0058(14) -0.0033(15)
Cl1S 0.0803(8) 0.0857(8) 0.0871(8) -0.0466(7) 0.0059(7) 0.0113(7)
Cl2S 0.0478(5) 0.0367(4) 0.0568(5) -0.0028(4) 0.0013(4) -0.0066(4)
Cl3S 0.0590(6) 0.1144(10) 0.0630(6) 0.0030(6) 0.0179(5) -0.0369(7)

loop_
_atom_site_label
_atom_site_type_symbol
_atom_site_fract_x
_atom_site_fract_y
_atom_site_fract_z
_atom_site_U_iso_or_equiv
_atom_site_thermal_displace_type
_atom_site_occupancy
_atom_site_calc_flag
_atom_site_refinement_flags
_atom_site_disorder_group
Ni Ni 0.0000 0.5000 0.5000 0.01516(11) Uani 1 d S .
N1 N 0.02012(14) 0.41864(8) 0.50375(13) 0.0170(4) Uani 1 d . .
N2 N 0.16111(14) 0.41023(8) 0.43902(13) 0.0186(4) Uani 1 d . .
N3 N 0.10849(14) 0.50957(8) 0.44790(13) 0.0167(4) Uani 1 d . .
N4 N 0.11111(15) 0.61404(9) 0.43052(13) 0.0192(4) Uani 1 d . .
O1 O 0.00079(13) 0.16388(7) 0.55500(12) 0.0233(4) Uani 1 d . .
O2 O 0.16335(13) 0.17664(7) 0.49139(12) 0.0247(4) Uani 1 d . .
O3 O 0.42203(13) 0.48284(8) 0.24617(12) 0.0281(4) Uani 1 d . .
O4 O 0.39881(13) 0.59836(8) 0.25228(12) 0.0252(4) Uani 1 d . .
Si1 Si 0.03993(5) 0.12331(3) 0.64393(5) 0.0220(2) Uani 1 d . .
Si2 Si 0.20023(5) 0.15063(3) 0.40242(5) 0.0247(2) Uani 1 d . .
Si3 Si 0.50244(5) 0.42992(3) 0.25832(5) 0.0276(2) Uani 1 d . .
Si4 Si 0.37453(6) 0.61709(4) 0.14569(5) 0.0324(2) Uani 1 d . .
C1 C -0.0356(2) 0.37731(10) 0.5340(2) 0.0180(5) Uani 1 d . .
C2 C 0.0028(2) 0.32008(10) 0.5262(2) 0.0188(5) Uani 1 d . .
C3 C -0.0268(2) 0.26541(10) 0.5488(2) 0.0215(5) Uani 1 d . .
H3A H -0.0827(2) 0.26082(10) 0.5723(2) 0.026 Uiso 1 calc R .
C4 C 0.0281(2) 0.21831(10) 0.5358(2) 0.0206(5) Uani 1 d . .
C5 C 0.1116(2) 0.22556(10) 0.4999(2) 0.0213(5) Uani 1 d . .
C6 C 0.1408(2) 0.27987(11) 0.4782(2) 0.0221(5) Uani 1 d . .
H6A H 0.1968(2) 0.28483(11) 0.4551(2) 0.026 Uiso 1 calc R .
C7 C 0.0845(2) 0.32719(10) 0.4917(2) 0.0189(5) Uani 1 d . .
C8 C 0.0933(2) 0.38886(10) 0.4767(2) 0.0180(5) Uani 1 d . .
C9 C 0.1654(2) 0.46641(10) 0.4238(2) 0.0184(5) Uani 1 d . .
C10 C 0.2349(2) 0.49102(11) 0.3771(2) 0.0199(5) Uani 1 d . .
C11 C 0.3032(2) 0.46597(11) 0.3356(2) 0.0220(5) Uani 1 d . .
H11A H 0.3126(2) 0.42535(11) 0.3362(2) 0.026 Uiso 1 calc R .
C12 C 0.3571(2) 0.50241(11) 0.2934(2) 0.0225(5) Uani 1 d . .
C13 C 0.3428(2) 0.56342(11) 0.2935(2) 0.0210(5) Uani 1 d . .
C14 C 0.2759(2) 0.58767(11) 0.3358(2) 0.0215(5) Uani 1 d . .
H14A H 0.2676(2) 0.62833(11) 0.3372(2) 0.026 Uiso 1 calc R .
C15 C 0.2209(2) 0.55059(11) 0.3763(2) 0.0196(5) Uani 1 d . .
C16 C 0.1423(2) 0.56110(10) 0.4210(2) 0.0180(5) Uani 1 d . .
C17 C 0.0829(3) 0.05368(12) 0.6056(2) 0.0397(8) Uani 1 d . .
H17A H 0.0306(3) 0.03390(12) 0.5674(2) 0.060 Uiso 1 calc R .
H17B H 0.1072(3) 0.02923(12) 0.6564(2) 0.060 Uiso 1 calc R .
H17C H 0.1335(3) 0.06131(12) 0.5727(2) 0.060 Uiso 1 calc R .
C18 C 0.1382(2) 0.16132(13) 0.7163(2) 0.0364(7) Uani 1 d . .
H18A H 0.1150(2) 0.19785(13) 0.7362(2) 0.055 Uiso 1 calc R .
H18B H 0.1889(2) 0.16915(13) 0.6837(2) 0.055 Uiso 1 calc R .
H18C H 0.1626(2) 0.13706(13) 0.7673(2) 0.055 Uiso 1 calc R .
C19 C -0.0660(2) 0.11186(12) 0.6984(2) 0.0268(6) Uani 1 d . .
C20 C -0.0443(2) 0.06496(13) 0.7694(2) 0.0344(7) Uani 1 d . .
H20A H 0.0098(2) 0.07696(13) 0.8141(2) 0.052 Uiso 1 calc R .
H20B H -0.0292(2) 0.02867(13) 0.7426(2) 0.052 Uiso 1 calc R .
H20C H -0.0996(2) 0.05935(13) 0.7970(2) 0.052 Uiso 1 calc R .
C21 C -0.0903(3) 0.16809(14) 0.7419(3) 0.0553(10) Uani 1 d . .
H21A H -0.0358(3) 0.18048(14) 0.7857(3) 0.083 Uiso 1 calc R .
H21B H -0.1445(3) 0.16149(14) 0.7706(3) 0.083 Uiso 1 calc R .
H21C H -0.1061(3) 0.19818(14) 0.6971(3) 0.083 Uiso 1 calc R .
C22 C -0.1507(2) 0.0920(2) 0.6295(2) 0.0524(10) Uani 1 d . .
H22A H -0.1345(2) 0.0561(2) 0.6022(2) 0.079 Uiso 1 calc R .
H22B H -0.1666(2) 0.1219(2) 0.5844(2) 0.079 Uiso 1 calc R .
H22C H -0.2050(2) 0.0852(2) 0.6579(2) 0.079 Uiso 1 calc R .
C23 C 0.2730(2) 0.08680(13) 0.4468(2) 0.0367(7) Uani 1 d . .
H23A H 0.2332(2) 0.05881(13) 0.4703(2) 0.055 Uiso 1 calc R .
H23B H 0.3244(2) 0.09932(13) 0.4937(2) 0.055 Uiso 1 calc R .
H23C H 0.2996(2) 0.06877(13) 0.3996(2) 0.055 Uiso 1 calc R .
C24 C 0.2749(2) 0.20470(13) 0.3571(2) 0.0375(7) Uani 1 d . .
H24A H 0.2360(2) 0.23797(13) 0.3341(2) 0.056 Uiso 1 calc R .
H24B H 0.3015(2) 0.18696(13) 0.3097(2) 0.056 Uiso 1 calc R .
H24C H 0.3264(2) 0.21750(13) 0.4039(2) 0.056 Uiso 1 calc R .
C25 C 0.0954(2) 0.12870(12) 0.3164(2) 0.0293(6) Uani 1 d . .
C26 C 0.0368(2) 0.18150(13) 0.2783(2) 0.0375(7) Uani 1 d . .
H26A H 0.0770(2) 0.20818(13) 0.2527(2) 0.056 Uiso 1 calc R .
H26B H 0.0120(2) 0.20112(13) 0.3252(2) 0.056 Uiso 1 calc R .
H26C H -0.0159(2) 0.16881(13) 0.2327(2) 0.056 Uiso 1 calc R .
C27 C 0.0308(2) 0.08767(13) 0.3561(2) 0.0361(7) Uani 1 d . .
H27A H 0.0670(2) 0.05373(13) 0.3807(2) 0.054 Uiso 1 calc R .
H27B H -0.0219(2) 0.07540(13) 0.3102(2) 0.054 Uiso 1 calc R .
H27C H 0.0060(2) 0.10770(13) 0.4027(2) 0.054 Uiso 1 calc R .
C28 C 0.1312(3) 0.09699(15) 0.2408(2) 0.0454(8) Uani 1 d . .
H28A H 0.1726(3) 0.12278(15) 0.2150(2) 0.068 Uiso 1 calc R .
H28B H 0.0771(3) 0.08574(15) 0.1956(2) 0.068 Uiso 1 calc R .
H28C H 0.1666(3) 0.06243(15) 0.2639(2) 0.068 Uiso 1 calc R .
C29 C 0.4519(2) 0.36000(13) 0.2879(3) 0.0493(9) Uani 1 d . .
H29A H 0.4356(2) 0.36320(13) 0.3464(3) 0.074 Uiso 1 calc R .
H29B H 0.4986(2) 0.32920(13) 0.2882(3) 0.074 Uiso 1 calc R .
H29C H 0.3949(2) 0.35092(13) 0.2447(3) 0.074 Uiso 1 calc R .
C30 C 0.5337(2) 0.4245(2) 0.1472(2) 0.0537(10) Uani 1 d . .
H30A H 0.5602(2) 0.4613(2) 0.1322(2) 0.081 Uiso 1 calc R .
H30B H 0.4769(2) 0.4155(2) 0.1038(2) 0.081 Uiso 1 calc R .
H30C H 0.5806(2) 0.3938(2) 0.1473(2) 0.081 Uiso 1 calc R .
C31 C 0.6064(2) 0.45273(14) 0.3439(2) 0.0341(7) Uani 1 d . .
C32 C 0.6564(3) 0.5047(2) 0.3114(3) 0.0563(10) Uani 1 d . .
H32A H 0.6116(3) 0.5368(2) 0.2980(3) 0.084 Uiso 1 calc R .
H32B H 0.6800(3) 0.4939(2) 0.2583(3) 0.084 Uiso 1 calc R .
H32C H 0.7094(3) 0.5166(2) 0.3572(3) 0.084 Uiso 1 calc R .
C33 C 0.5709(2) 0.4698(2) 0.4287(2) 0.0441(8) Uani 1 d . .
H33A H 0.5389(2) 0.4367(2) 0.4498(2) 0.066 Uiso 1 calc R .
H33B H 0.5265(2) 0.5021(2) 0.4162(2) 0.066 Uiso 1 calc R .
H33C H 0.6248(2) 0.4813(2) 0.4739(2) 0.066 Uiso 1 calc R .
C34 C 0.6771(3) 0.4023(2) 0.3649(3) 0.0565(10) Uani 1 d . .
H34A H 0.6453(3) 0.3691(2) 0.3857(3) 0.085 Uiso 1 calc R .
H34B H 0.7302(3) 0.4143(2) 0.4106(3) 0.085 Uiso 1 calc R .
H34C H 0.7006(3) 0.3916(2) 0.3117(3) 0.085 Uiso 1 calc R .
C35 C 0.4942(3) 0.6293(2) 0.1205(3) 0.077(2) Uani 1 d . .
H35A H 0.5250(3) 0.6612(2) 0.1565(3) 0.116 Uiso 1 calc R .
H35B H 0.4886(3) 0.6390(2) 0.0582(3) 0.116 Uiso 1 calc R .
H35C H 0.5321(3) 0.5942(2) 0.1335(3) 0.116 Uiso 1 calc R .
C36 C 0.3111(3) 0.5571(2) 0.0799(2) 0.0556(10) Uani 1 d . .
H36A H 0.2486(3) 0.5522(2) 0.0953(2) 0.083 Uiso 1 calc R .
H36B H 0.3474(3) 0.5213(2) 0.0926(2) 0.083 Uiso 1 calc R .
H36C H 0.3039(3) 0.5662(2) 0.0173(2) 0.083 Uiso 1 calc R .
C37 C 0.3029(3) 0.68646(14) 0.1320(2) 0.0460(9) Uani 1 d . .
C38 C 0.3087(3) 0.7138(2) 0.0425(3) 0.0776(15) Uani 1 d . .
H38A H 0.3750(3) 0.7214(2) 0.0396(3) 0.116 Uiso 1 calc R .
H38B H 0.2733(3) 0.7501(2) 0.0358(3) 0.116 Uiso 1 calc R .
H38C H 0.2816(3) 0.6872(2) -0.0047(3) 0.116 Uiso 1 calc R .
C39 C 0.1983(3) 0.6753(2) 0.1337(3) 0.0532(9) Uani 1 d . .
H39A H 0.1925(3) 0.6579(2) 0.1901(3) 0.080 Uiso 1 calc R .
H39B H 0.1720(3) 0.6490(2) 0.0858(3) 0.080 Uiso 1 calc R .
H39C H 0.1637(3) 0.7120(2) 0.1263(3) 0.080 Uiso 1 calc R .
C40 C 0.3410(4) 0.7291(2) 0.2074(3) 0.079(2) Uani 1 d . .
H40A H 0.4079(4) 0.7370(2) 0.2079(3) 0.119 Uiso 1 calc R .
H40B H 0.3341(4) 0.7120(2) 0.2637(3) 0.119 Uiso 1 calc R .
H40C H 0.3051(4) 0.7653(2) 0.1984(3) 0.119 Uiso 1 calc R .
C1S C 0.5532(2) 0.82864(15) -0.1031(2) 0.0409(8) Uani 1 d . .
H1S H 0.5227(2) 0.85539(15) -0.1507(2) 0.049 Uiso 1 calc R .
Cl1S Cl 0.60380(9) 0.77158(6) -0.15138(9) 0.0856(4) Uani 1 d . .
Cl2S Cl 0.64163(6) 0.86714(4) -0.03197(6) 0.0482(2) Uani 1 d . .
Cl3S Cl 0.46668(8) 0.80479(6) -0.04553(7) 0.0780(4) Uani 1 d . .

loop_
_atom_type_symbol
_atom_type_description
_atom_type_scat_dispersion_real
_atom_type_scat_dispersion_imag
_atom_type_scat_source
C C 0.0033 0.0016 'International Tables Vol C Tables 4.2.6.8 and 6.1.1.4'
H H 0.0000 0.0000 'International Tables Vol C Tables 4.2.6.8 and 6.1.1.4'
N N 0.0061 0.0033 'International Tables Vol C Tables 4.2.6.8 and 6.1.1.4'
O O 0.0106 0.0060 'International Tables Vol C Tables 4.2.6.8 and 6.1.1.4'
Si Si 0.0817 0.0704 'International Tables Vol C Tables 4.2.6.8 and 6.1.1.4'
Ni Ni 0.3393 1.1124 'International Tables Vol C Tables 4.2.6.8 and 6.1.1.4'
Cl Cl 0.1484 0.1585 'International Tables Vol C Tables 4.2.6.8 and 6.1.1.4'

loop_
_geom_angle_atom_site_label_1
_geom_angle_atom_site_label_2
_geom_angle_atom_site_label_3
_geom_angle
_geom_angle_site_symmetry_1
_geom_angle_site_symmetry_3
_geom_angle_publ_flag
N3 Ni N3 180.0 3_566 . ?
N3 Ni N1 89.76(8) 3_566 3_566 ?
N3 Ni N1 90.24(8) . 3_566 ?
N3 Ni N1 90.24(8) 3_566 . ?
N3 Ni N1 89.76(8) . . ?
N1 Ni N1 180.0 3_566 . ?
C1 N1 C8 106.2(2) . . ?
C1 N1 Ni 126.8(2) . . ?
C8 N1 Ni 127.0(2) . . ?
C8 N2 C9 120.5(2) . . ?
C16 N3 C9 106.4(2) . . ?
C16 N3 Ni 126.3(2) . . ?
C9 N3 Ni 127.2(2) . . ?
C16 N4 C1 120.6(2) . 3_566 ?
C4 O1 Si1 128.9(2) . . ?
C5 O2 Si2 129.4(2) . . ?
C12 O3 Si3 135.3(2) . . ?
C13 O4 Si4 125.0(2) . . ?
O1 Si1 C18 109.40(12) . . ?
O1 Si1 C17 107.65(12) . . ?
C18 Si1 C17 110.0(2) . . ?
O1 Si1 C19 105.66(11) . . ?
C18 Si1 C19 112.55(14) . . ?
C17 Si1 C19 111.35(13) . . ?
O2 Si2 C23 102.93(12) . . ?
O2 Si2 C24 111.13(12) . . ?
C23 Si2 C24 110.21(14) . . ?
O2 Si2 C25 110.01(11) . . ?
C23 Si2 C25 111.51(14) . . ?
C24 Si2 C25 110.81(14) . . ?
O3 Si3 C30 103.15(14) . . ?
O3 Si3 C29 111.67(13) . . ?
C30 Si3 C29 110.0(2) . . ?
O3 Si3 C31 108.45(12) . . ?
C30 Si3 C31 111.9(2) . . ?
C29 Si3 C31 111.5(2) . . ?
O4 Si4 C36 109.66(14) . . ?
O4 Si4 C35 102.46(15) . . ?
C36 Si4 C35 112.2(2) . . ?
O4 Si4 C37 109.67(13) . . ?
C36 Si4 C37 111.7(2) . . ?
C35 Si4 C37 110.7(2) . . ?
N4 C1 N1 127.5(2) 3_566 . ?
N4 C1 C2 121.9(2) 3_566 . ?
N1 C1 C2 110.5(2) . . ?
C7 C2 C3 121.5(2) . . ?
C7 C2 C1 106.7(2) . . ?
C3 C2 C1 131.8(2) . . ?
C4 C3 C2 117.9(2) . . ?
O1 C4 C3 119.9(2) . . ?
O1 C4 C5 119.4(2) . . ?
C3 C4 C5 120.7(2) . . ?
O2 C5 C6 122.0(2) . . ?
O2 C5 C4 116.9(2) . . ?
C6 C5 C4 121.1(2) . . ?
C5 C6 C7 117.6(2) . . ?
C2 C7 C6 121.3(2) . . ?
C2 C7 C8 106.5(2) . . ?
C6 C7 C8 132.2(2) . . ?
N2 C8 N1 127.7(2) . . ?
N2 C8 C7 122.1(2) . . ?
N1 C8 C7 110.2(2) . . ?
N2 C9 N3 127.6(2) . . ?
N2 C9 C10 122.1(2) . . ?
N3 C9 C10 110.3(2) . . ?
C15 C10 C11 121.3(2) . . ?
C15 C10 C9 106.3(2) . . ?
C11 C10 C9 132.4(2) . . ?
C12 C11 C10 117.9(2) . . ?
O3 C12 C11 123.3(2) . . ?
O3 C12 C13 116.2(2) . . ?
C11 C12 C13 120.4(2) . . ?
O4 C13 C14 120.1(2) . . ?
O4 C13 C12 118.8(2) . . ?
C14 C13 C12 121.1(2) . . ?
C13 C14 C15 117.9(2) . . ?
C10 C15 C14 121.4(2) . . ?
C10 C15 C16 106.6(2) . . ?
C14 C15 C16 132.0(2) . . ?
N4 C16 N3 128.3(2) . . ?
N4 C16 C15 121.3(2) . . ?
N3 C16 C15 110.4(2) . . ?
C22 C19 C21 110.0(3) . . ?
C22 C19 C20 108.3(2) . . ?
C21 C19 C20 108.5(2) . . ?
C22 C19 Si1 109.5(2) . . ?
C21 C19 Si1 110.2(2) . . ?
C20 C19 Si1 110.2(2) . . ?
C27 C25 C26 108.3(3) . . ?
C27 C25 C28 108.8(2) . . ?
C26 C25 C28 108.8(2) . . ?
C27 C25 Si2 110.4(2) . . ?
C26 C25 Si2 111.5(2) . . ?
C28 C25 Si2 109.0(2) . . ?
C32 C31 C34 109.3(3) . . ?
C32 C31 C33 109.2(3) . . ?
C34 C31 C33 108.9(3) . . ?
C32 C31 Si3 110.5(2) . . ?
C34 C31 Si3 110.0(2) . . ?
C33 C31 Si3 109.0(2) . . ?
C39 C37 C38 107.7(3) . . ?
C39 C37 C40 107.7(4) . . ?
C38 C37 C40 110.2(3) . . ?
C39 C37 Si4 111.8(2) . . ?
C38 C37 Si4 109.1(3) . . ?
C40 C37 Si4 110.3(2) . . ?
Cl1S C1S Cl3S 112.0(2) . . ?
Cl1S C1S Cl2S 109.9(2) . . ?
Cl3S C1S Cl2S 109.9(2) . . ?

loop_
_geom_bond_atom_site_label_1
_geom_bond_atom_site_label_2
_geom_bond_distance
_geom_bond_site_symmetry_2
_geom_bond_publ_flag
Ni N3 1.902(2) 3_566 ?
Ni N3 1.902(2) . ?
Ni N1 1.906(2) 3_566 ?
Ni N1 1.906(2) . ?
N1 C1 1.386(3) . ?
N1 C8 1.389(3) . ?
N2 C8 1.324(3) . ?
N2 C9 1.326(3) . ?
N3 C16 1.382(3) . ?
N3 C9 1.387(3) . ?
N4 C16 1.323(3) . ?
N4 C1 1.323(3) 3_566 ?
O1 C4 1.370(3) . ?
O1 Si1 1.676(2) . ?
O2 C5 1.376(3) . ?
O2 Si2 1.680(2) . ?
O3 C12 1.368(3) . ?
O3 Si3 1.673(2) . ?
O4 C13 1.381(3) . ?
O4 Si4 1.680(2) . ?
Si1 C18 1.855(3) . ?
Si1 C17 1.864(3) . ?
Si1 C19 1.895(3) . ?
Si2 C23 1.867(3) . ?
Si2 C24 1.871(3) . ?
Si2 C25 1.886(3) . ?
Si3 C30 1.865(3) . ?
Si3 C29 1.868(3) . ?
Si3 C31 1.880(3) . ?
Si4 C36 1.859(4) . ?
Si4 C35 1.859(4) . ?
Si4 C37 1.900(4) . ?
C1 N4 1.323(3) 3_566 ?
C1 C2 1.450(3) . ?
C2 C7 1.390(3) . ?
C2 C3 1.401(3) . ?
C3 C4 1.384(4) . ?
C4 C5 1.427(4) . ?
C5 C6 1.387(4) . ?
C6 C7 1.402(3) . ?
C7 C8 1.457(3) . ?
C9 C10 1.457(3) . ?
C10 C15 1.394(3) . ?
C10 C11 1.399(4) . ?
C11 C12 1.390(4) . ?
C12 C13 1.428(4) . ?
C13 C14 1.383(4) . ?
C14 C15 1.395(3) . ?
C15 C16 1.455(3) . ?
C19 C22 1.534(4) . ?
C19 C21 1.537(4) . ?
C19 C20 1.537(4) . ?
C25 C27 1.537(4) . ?
C25 C26 1.540(4) . ?
C25 C28 1.551(4) . ?
C31 C32 1.535(5) . ?
C31 C34 1.544(5) . ?
C31 C33 1.549(4) . ?
C37 C39 1.533(5) . ?
C37 C38 1.541(5) . ?
C37 C40 1.550(5) . ?
C1S Cl1S 1.744(4) . ?
C1S Cl3S 1.752(3) . ?
C1S Cl2S 1.763(3) . ?
